data_4113293
loop_
_publ_author_name
'Ryo Sekiya'
'Shin-ichi Nishikiori'
'Katsuyuki Ogura'

_publ_contact_author_address
;
Department of Basic Science,
Graduate School of Arts and Sciences,
The University of Tokyo,
Komaba3-8-1, Meguro, Tokyo 153-8902, Japan
;
_publ_contact_author_email csekiya@mail.ecc.u-tokyo.ac.jp
_publ_contact_author_fax +81-3-5454-6569
_publ_contact_author_name 'Sekiya, Ryo'
_publ_contact_author_phone +81-3-5454-6569
_publ_section_title
;
 Crystalline Inclusion Compounds Constructed through Self-Assembly of
 Isonicotinic Acid and Thiocyanato Coordination Bridges
;
_journal_name_full 'Journal of the American Chemical Society'
_journal_page_first 16587
_journal_page_last 16600
_journal_paper_doi 10.1021/ja0463280
_journal_volume 126
_journal_year 2004
_chemical_formula_moiety 'C24 H16 N4 Ni O4 S2'
_chemical_formula_sum 'C24 H16 N4 Ni O4 S2'
_chemical_formula_weight 547.24
_chemical_name_systematic
;
catena-bis(N-isonicotinic acid)nickel(II)
-bis(/m-thiocyanato-N,N',S,S')(perylene)1/2
;
_space_group_IT_number 2
_symmetry_cell_setting triclinic
_symmetry_space_group_name_Hall '-P 1'
_symmetry_space_group_name_H-M 'P -1'
_atom_sites_solution_hydrogens geom
_atom_sites_solution_primary direct
_atom_sites_solution_secondary difmap
_audit_creation_date 'Apr 19 12:58:11 2002'
_audit_creation_method WinGX
_cell_angle_alpha 116.502(2)
_cell_angle_beta 55.617(2)
_cell_angle_gamma 131.9270(10)
_cell_formula_units_Z 2
_cell_length_a 9.6457(4)
_cell_length_b 10.9995(4)
_cell_length_c 18.0253(8)
_cell_measurement_temperature 293(2)
_cell_measurement_theta_max 29.98
_cell_measurement_theta_min 1.38
_cell_volume 1166.84(9)
_computing_cell_refinement RAPID-AUTO
_computing_data_collection RAPID-AUTO
_computing_structure_refinement 'SHELXL-97 (Sheldrick, 1997)'
_computing_structure_solution 'SHELXS-97 (Sheldrick, 1997)'
_diffrn_ambient_temperature 293(2)
_diffrn_measurement_device_type 'Rigaku RAXIS-RAPID'
_diffrn_measurement_method \w
_diffrn_radiation_monochromator graphite
_diffrn_radiation_type MoK\a
_diffrn_radiation_wavelength 0.71069
_diffrn_reflns_av_R_equivalents 0.0308
_diffrn_reflns_av_sigmaI/netI 0.0569
_diffrn_reflns_limit_h_max 13
_diffrn_reflns_limit_h_min -9
_diffrn_reflns_limit_k_max 0
_diffrn_reflns_limit_k_min -15
_diffrn_reflns_limit_l_max 25
_diffrn_reflns_limit_l_min -21
_diffrn_reflns_number 6664
_diffrn_reflns_theta_max 29.98
_diffrn_reflns_theta_min 1.38
_exptl_absorpt_coefficient_mu 1.05
_exptl_absorpt_correction_T_max 1
_exptl_absorpt_correction_T_min 0.9251
_exptl_absorpt_correction_type numerical
_exptl_crystal_colour brown
_exptl_crystal_density_diffrn 1.558
_exptl_crystal_description block
_exptl_crystal_F_000 560
_exptl_crystal_size_max 0.20
_exptl_crystal_size_mid 0.10
_exptl_crystal_size_min 0.05
_refine_diff_density_max 0.384
_refine_diff_density_min -0.473
_refine_diff_density_rms 0.09
_refine_ls_extinction_method none
_refine_ls_goodness_of_fit_obs 1.118
_refine_ls_hydrogen_treatment mixed
_refine_ls_matrix_type full
_refine_ls_number_parameters 319
_refine_ls_number_reflns 6664
_refine_ls_number_restraints 0
_refine_ls_restrained_S_all 1.118
_refine_ls_R_factor_all 0.1014
_refine_ls_R_factor_obs 0.0569
_refine_ls_shift/esd_max 0.001
_refine_ls_shift/esd_mean 0.000
_refine_ls_structure_factor_coef Fsqd
_refine_ls_weighting_details 'calc w=1/[\s^2^(Fo^2^)+(0.0469P)^2^+0.7807P] where P=(Fo^2^+2Fc^2^)/3'
_refine_ls_weighting_scheme calc
_refine_ls_wR_factor_all 0.129
_refine_ls_wR_factor_obs 0.114
_reflns_number_observed 4419
_reflns_number_total 6664
_reflns_observed_criterion >2sigma(I)
_cod_data_source_file ja0463280si20040622_120423.cif
_cod_data_source_block perylene
_cod_original_cell_volume 1166.84(8)
_cod_database_code 4113293

loop_
_symmetry_equiv_pos_as_xyz
'x, y, z'
'-x, -y, -z'

loop_
_atom_site_aniso_label
_atom_site_aniso_U_11
_atom_site_aniso_U_22
_atom_site_aniso_U_33
_atom_site_aniso_U_23
_atom_site_aniso_U_13
_atom_site_aniso_U_12
Ni1 0.0286(3) 0.0310(3) 0.0324(3) 0.0055(2) -0.0140(2) 0.0171(3)
Ni2 0.0313(3) 0.0370(3) 0.0291(3) 0.0047(2) -0.0116(2) 0.0231(3)
S2 0.0316(4) 0.0326(4) 0.0599(6) 0.0101(4) -0.0234(4) 0.0157(4)
S1 0.0339(4) 0.0494(5) 0.0564(6) 0.0198(4) -0.0058(4) 0.0279(4)
N2 0.0317(13) 0.0384(15) 0.0416(16) 0.0096(12) -0.0147(12) 0.0196(13)
C2 0.0246(14) 0.0282(15) 0.0294(15) 0.0045(12) -0.0119(12) 0.0125(13)
N1 0.0337(14) 0.0338(14) 0.0414(16) 0.0078(12) -0.0142(12) 0.0187(13)
C1 0.0267(14) 0.0343(16) 0.0276(15) 0.0061(12) -0.0100(12) 0.0157(14)
N11 0.0351(14) 0.0418(16) 0.0339(14) 0.0072(12) -0.0166(12) 0.0206(13)
C15 0.0366(18) 0.055(2) 0.0381(19) 0.0122(16) -0.0149(15) 0.0233(18)
N21 0.0386(15) 0.0491(17) 0.0331(15) 0.0018(12) -0.0152(12) 0.0288(14)
C13 0.0445(19) 0.046(2) 0.0355(18) 0.0053(15) -0.0186(15) 0.0250(17)
C23 0.050(2) 0.051(2) 0.0361(18) -0.0006(15) -0.0224(16) 0.0321(19)
C26 0.057(2) 0.060(2) 0.042(2) 0.0000(17) -0.0255(19) 0.035(2)
C16 0.056(2) 0.056(2) 0.038(2) 0.0045(17) -0.0222(18) 0.032(2)
O22 0.0667(19) 0.108(3) 0.0359(15) -0.0002(15) -0.0227(14) 0.055(2)
O12 0.071(2) 0.113(3) 0.0409(16) 0.0055(16) -0.0278(15) 0.055(2)
C11 0.0344(17) 0.065(2) 0.041(2) 0.0120(17) -0.0144(15) 0.0275(19)
C12 0.0399(19) 0.066(3) 0.0343(19) 0.0101(17) -0.0100(15) 0.031(2)
C25 0.0432(19) 0.069(3) 0.0369(19) -0.0037(17) -0.0174(16) 0.040(2)
O21 0.0631(19) 0.095(2) 0.0439(16) 0.0005(15) -0.0317(14) 0.0418(19)
C14 0.0421(19) 0.063(2) 0.043(2) 0.0101(17) -0.0214(16) 0.0276(19)
O11 0.0622(19) 0.105(3) 0.0365(15) 0.0142(16) -0.0136(14) 0.047(2)
C22 0.043(2) 0.064(3) 0.043(2) 0.0007(18) -0.0235(17) 0.029(2)
C24 0.049(2) 0.079(3) 0.0322(19) -0.0057(18) -0.0156(16) 0.045(2)
C21 0.0386(18) 0.064(2) 0.0350(18) 0.0033(16) -0.0142(15) 0.0312(19)
C104 0.063(3) 0.078(3) 0.068(3) 0.034(3) 0.010(2) 0.049(3)
C105 0.076(3) 0.054(3) 0.059(3) 0.014(2) -0.008(2) 0.043(3)
C102 0.059(3) 0.070(3) 0.076(3) 0.028(3) -0.006(2) 0.036(3)
C106 0.116(5) 0.063(3) 0.079(4) 0.007(3) -0.038(4) 0.055(4)
C109 0.092(4) 0.167(7) 0.084(4) 0.075(4) 0.032(3) 0.090(5)
C107 0.188(8) 0.110(5) 0.058(4) 0.013(3) -0.017(5) 0.115(6)
C110 0.170(8) 0.078(4) 0.110(6) -0.001(4) -0.081(6) 0.064(5)
C108 0.157(8) 0.201(9) 0.075(5) 0.068(5) 0.033(5) 0.141(8)
C111 0.115(7) 0.128(7) 0.163(8) 0.035(6) -0.079(6) 0.042(6)
C101 0.067(4) 0.127(6) 0.128(6) 0.056(5) -0.013(4) 0.043(4)

loop_
_atom_site_label
_atom_site_type_symbol
_atom_site_fract_x
_atom_site_fract_y
_atom_site_fract_z
_atom_site_U_iso_or_equiv
_atom_site_thermal_displace_type
_atom_site_occupancy
_atom_site_symmetry_multiplicity
_atom_site_calc_flag
_atom_site_refinement_flags
Ni1 Ni 0 0 0 0.02823(14) Uani 1 2 d S
Ni2 Ni 0 0.5 0 0.02901(14) Uani 1 2 d S
S2 S 0.31459(12) 0.28379(10) -0.01951(6) 0.0377(2) Uani 1 1 d .
S1 S -0.32599(13) 0.25775(12) 0.08945(7) 0.0442(2) Uani 1 1 d .
N2 N 0.1775(4) 0.4354(3) -0.02545(19) 0.0349(6) Uani 1 1 d .
C2 C 0.2359(4) 0.3736(4) -0.0230(2) 0.0281(6) Uani 1 1 d .
N1 N -0.1843(4) 0.0792(3) 0.05851(19) 0.0354(6) Uani 1 1 d .
C1 C -0.2442(4) 0.1523(4) 0.0718(2) 0.0301(6) Uani 1 1 d .
N11 N -0.0229(4) 0.0204(3) 0.12921(18) 0.0345(6) Uani 1 1 d .
C15 C 0.1348(5) 0.0718(5) 0.1406(2) 0.0422(8) Uani 1 1 d .
H15 H 0.2549 0.0929 0.0899 0.051 Uiso 1 1 calc R
N21 N -0.0450(4) 0.3565(4) 0.87977(18) 0.0375(6) Uani 1 1 d .
C13 C -0.0499(5) 0.0638(4) 0.2998(2) 0.0402(8) Uani 1 1 d .
C23 C -0.0760(6) 0.2257(5) 0.7138(2) 0.0420(8) Uani 1 1 d .
C26 C -0.0828(6) 0.1716(5) 0.6235(3) 0.0494(9) Uani 1 1 d .
C16 C -0.0615(6) 0.0893(5) 0.3911(3) 0.0476(9) Uani 1 1 d .
O22 O 0.0791(5) 0.1965(4) 0.55512(18) 0.0674(9) Uani 1 1 d .
O12 O 0.1000(5) 0.1462(4) 0.39495(19) 0.0705(9) Uani 1 1 d .
H212 H 0.0788 0.156 0.4476 0.106 Uiso 1 1 calc R
C11 C -0.1944(5) -0.0107(5) 0.2028(2) 0.0449(9) Uani 1 1 d .
H11 H -0.306 -0.0474 0.1957 0.054 Uiso 1 1 calc R
C12 C -0.2144(6) 0.0088(5) 0.2887(2) 0.0469(9) Uani 1 1 d .
H12 H -0.3368 -0.0148 0.3381 0.056 Uiso 1 1 calc R
C25 C 0.1125(6) 0.3643(5) 0.8029(2) 0.0463(9) Uani 1 1 d .
H25 H 0.2339 0.4144 0.8062 0.056 Uiso 1 1 calc R
O21 O -0.2476(5) 0.1065(4) 0.62051(19) 0.0662(8) Uani 1 1 d .
H221 H -0.2332 0.0816 0.5676 0.099 Uiso 1 1 calc R
C14 C 0.1283(6) 0.0952(5) 0.2240(2) 0.0460(9) Uani 1 1 d .
H14 H 0.2417 0.1314 0.2293 0.055 Uiso 1 1 calc R
O11 O -0.2278(5) 0.0521(4) 0.45725(18) 0.0691(9) Uani 1 1 d .
C22 C -0.2420(6) 0.2088(5) 0.7927(2) 0.0492(9) Uani 1 1 d .
H22 H -0.3674 0.1524 0.7914 0.059 Uiso 1 1 calc R
C24 C 0.1039(6) 0.3026(5) 0.7200(2) 0.0518(10) Uani 1 1 d .
H24 H 0.2178 0.312 0.6682 0.062 Uiso 1 1 calc R
C21 C -0.2206(5) 0.2762(5) 0.8737(2) 0.0453(9) Uani 1 1 d .
H21 H -0.3335 0.2652 0.9266 0.054 Uiso 1 1 calc R
C104 C 0.1780(8) 0.5348(6) 0.4181(3) 0.0733(15) Uani 1 1 d .
C105 C -0.0059(8) 0.4670(6) 0.4153(3) 0.0662(13) Uani 1 1 d .
C102 C 0.1853(8) 0.5678(6) 0.5040(4) 0.0732(14) Uani 1 1 d .
C106 C -0.0108(11) 0.4352(7) 0.3314(4) 0.0830(16) Uani 1 1 d .
C109 C 0.3458(10) 0.5674(10) 0.3375(4) 0.115(3) Uani 1 1 d .
H109 H 0.4687 0.6137 0.3379 0.138 Uiso 1 1 calc R
C107 C 0.1659(14) 0.4678(9) 0.2511(4) 0.112(3) Uani 1 1 d .
H107 H 0.1634 0.4438 0.1953 0.134 Uiso 1 1 calc R
C110 C -0.1922(16) 0.3683(8) 0.3284(6) 0.114(2) Uani 1 1 d .
H110 H -0.1961 0.3462 0.2732 0.137 Uiso 1 1 calc R
C108 C 0.3383(14) 0.5341(12) 0.2567(5) 0.137(4) Uani 1 1 d .
H108 H 0.4559 0.5581 0.2041 0.164 Uiso 1 1 calc R
C111 C -0.3616(14) 0.3357(10) 0.4053(7) 0.134(3) Uani 1 1 d .
H111 H -0.4813 0.2909 0.4023 0.161 Uiso 1 1 calc R
C101 C 0.3603(10) 0.6326(9) 0.5123(6) 0.115(2) Uani 1 1 d .
H101 H 0.479 0.6548 0.4605 0.139 Uiso 1 1 calc R

loop_
_atom_type_symbol
_atom_type_description
_atom_type_scat_dispersion_real
_atom_type_scat_dispersion_imag
_atom_type_scat_source
C C 0.0033 0.0016 'International Tables Vol C Tables 4.2.6.8 and 6.1.1.4'
H H 0 0 'International Tables Vol C Tables 4.2.6.8 and 6.1.1.4'
N N 0.0061 0.0033 'International Tables Vol C Tables 4.2.6.8 and 6.1.1.4'
O O 0.0106 0.006 'International Tables Vol C Tables 4.2.6.8 and 6.1.1.4'
S S 0.1246 0.1234 'International Tables Vol C Tables 4.2.6.8 and 6.1.1.4'
Ni Ni 0.3393 1.1124 'International Tables Vol C Tables 4.2.6.8 and 6.1.1.4'

loop_
_geom_angle_atom_site_label_1
_geom_angle_atom_site_label_2
_geom_angle_atom_site_label_3
_geom_angle
_geom_angle_site_symmetry_1
_geom_angle_site_symmetry_3
N1 Ni1 N1 180.00(13) 2 .
N1 Ni1 N11 89.47(10) 2 .
N1 Ni1 N11 90.53(10) . .
N1 Ni1 N11 90.53(10) 2 2
N1 Ni1 N11 89.47(10) . 2
N11 Ni1 N11 180 . 2
N1 Ni1 S2 86.88(8) 2 .
N1 Ni1 S2 93.12(8) . .
N11 Ni1 S2 89.53(8) . .
N11 Ni1 S2 90.47(8) 2 .
N1 Ni1 S2 93.12(8) 2 2
N1 Ni1 S2 86.88(8) . 2
N11 Ni1 S2 90.47(8) . 2
N11 Ni1 S2 89.53(8) 2 2
S2 Ni1 S2 180.00(4) . 2
N2 Ni2 N2 180.00(17) 2_565 .
N2 Ni2 N21 90.29(11) 2_565 2_566
N2 Ni2 N21 89.72(11) . 2_566
N2 Ni2 N21 89.71(11) 2_565 1_554
N2 Ni2 N21 90.28(11) . 1_554
N21 Ni2 N21 180.00(10) 2_566 1_554
N2 Ni2 S1 93.72(8) 2_565 2_565
N2 Ni2 S1 86.28(8) . 2_565
N21 Ni2 S1 90.01(8) 2_566 2_565
N21 Ni2 S1 89.99(8) 1_554 2_565
N2 Ni2 S1 86.28(8) 2_565 .
N2 Ni2 S1 93.72(8) . .
N21 Ni2 S1 89.99(8) 2_566 .
N21 Ni2 S1 90.01(8) 1_554 .
S1 Ni2 S1 180 2_565 .
C2 S2 Ni1 99.46(11) . .
C1 S1 Ni2 101.11(11) . .
C2 N2 Ni2 162.8(3) . .
N2 C2 S2 179.1(3) . .
C1 N1 Ni1 160.3(3) . .
N1 C1 S1 179.1(3) . .
C15 N11 C11 117.5(3) . .
C15 N11 Ni1 121.7(2) . .
C11 N11 Ni1 120.8(2) . .
N11 C15 C14 123.1(3) . .
C21 N21 C25 117.1(3) . .
C21 N21 Ni2 121.9(2) . 1_556
C25 N21 Ni2 120.2(2) . 1_556
C12 C13 C14 118.6(3) . .
C12 C13 C16 121.2(3) . .
C14 C13 C16 120.2(3) . .
C22 C23 C24 118.0(3) . .
C22 C23 C26 122.0(3) . .
C24 C23 C26 120.0(3) . .
O21 C26 O22 124.6(4) . .
O21 C26 C23 118.2(4) . .
O22 C26 C23 117.2(3) . .
O11 C16 O12 125.1(3) . .
O11 C16 C13 118.3(3) . .
O12 C16 C13 116.6(3) . .
N11 C11 C12 123.3(3) . .
C13 C12 C11 118.8(3) . .
N21 C25 C24 123.2(3) . .
C15 C14 C13 118.8(3) . .
C23 C22 C21 119.2(3) . .
C25 C24 C23 119.3(3) . .
N21 C21 C22 123.0(3) . .
C109 C104 C105 117.5(6) . .
C109 C104 C102 122.3(6) . .
C105 C104 C102 120.2(4) . .
C106 C105 C104 119.6(5) . .
C106 C105 C102 119.6(5) . 2_566
C104 C105 C102 120.8(5) . 2_566
C101 C102 C105 117.4(6) . 2_566
C101 C102 C104 123.7(5) . .
C105 C102 C104 118.9(5) 2_566 .
C110 C106 C107 120.4(7) . .
C110 C106 C105 119.7(6) . .
C107 C106 C105 119.8(7) . .
C108 C109 C104 122.3(7) . .
C108 C107 C106 118.8(7) . .
C111 C110 C106 120.3(7) . .
C107 C108 C109 122.0(7) . .
C110 C111 C101 121.2(8) . 2_566
C111 C101 C102 121.8(7) 2_566 .

loop_
_geom_bond_atom_site_label_1
_geom_bond_atom_site_label_2
_geom_bond_distance
_geom_bond_site_symmetry_2
Ni1 N1 2.041(3) 2
Ni1 N1 2.041(3) .
Ni1 N11 2.131(3) .
Ni1 N11 2.131(3) 2
Ni1 S2 2.4883(8) .
Ni1 S2 2.4883(8) 2
Ni2 N2 2.024(2) 2_565
Ni2 N2 2.024(2) .
Ni2 N21 2.114(3) 2_566
Ni2 N21 2.114(3) 1_554
Ni2 S1 2.5492(9) 2_565
Ni2 S1 2.5492(9) .
S2 C2 1.634(3) .
S1 C1 1.637(3) .
N2 C2 1.160(4) .
N1 C1 1.152(4) .
N11 C15 1.333(4) .
N11 C11 1.335(4) .
C15 C14 1.380(5) .
N21 C21 1.336(4) .
N21 C25 1.338(4) .
N21 Ni2 2.114(3) 1_556
C13 C12 1.375(5) .
C13 C14 1.384(5) .
C13 C16 1.491(5) .
C23 C22 1.374(5) .
C23 C24 1.383(5) .
C23 C26 1.487(5) .
C26 O21 1.259(5) .
C26 O22 1.260(5) .
C16 O11 1.249(5) .
C16 O12 1.267(5) .
C11 C12 1.379(5) .
C25 C24 1.364(5) .
C22 C21 1.376(5) .
C104 C109 1.376(7) .
C104 C105 1.416(7) .
C104 C102 1.456(8) .
C105 C106 1.413(7) .
C105 C102 1.423(6) 2_566
C102 C101 1.401(8) .
C102 C105 1.423(6) 2_566
C106 C110 1.399(10) .
C106 C107 1.411(9) .
C109 C108 1.365(10) .
C107 C108 1.345(11) .
C110 C111 1.350(10) .
C111 C101 1.372(10) 2_566
C101 C111 1.372(10) 2_566

loop_
_geom_hbond_atom_site_label_D
_geom_hbond_atom_site_label_H
_geom_hbond_atom_site_label_A
_geom_hbond_distance_DH
_geom_hbond_distance_HA
_geom_hbond_distance_DA
_geom_hbond_angle_DHA
_geom_hbond_site_symmetry_A
_geom_hbond_publ_flag
O12 H212 O22 0.8201 1.7857 2.597(5) 170.11 1_555 yes
O21 H221 O11 0.8199 1.8420 2.646(5) 166.43 1_555 yes
